data_2213449
loop_
_publ_author_name
'Hotchkiss, David J.'
'Jenkinson, Sarah F.'
'Booth, Kathrine V.'
'Fleet, George J. W.'
'Watkin, David J.'

_publ_section_title
;2-Azido-(<i>R</i>)-3,5-<i>O</i>-benzylidene-2-deoxy-2-<i>C</i>-methyl-D-xylono-1,4-lactone
 [(2<i>S</i>,4a<i>R</i>,7<i>R</i>,7a<i>R</i>)-7-azido-7-methyl-2-phenyldihydro-4<i>H</i>-furo[3,2-<i>d</i>][1,3]dioxin-6(4a<i>H</i>)-one]
;
_journal_coeditor_code LH2348
_journal_issue 5
_journal_name_full 'Acta Crystallographica Section E'
_journal_page_first o2168
_journal_page_last o2170
_journal_paper_doi 10.1107/S1600536807014560
_journal_volume 63
_journal_year 2007
_chemical_formula_iupac 'C13 H13 N3 O4'
_chemical_formula_moiety 'C13 H13 N3 O4'
_chemical_formula_sum 'C13 H13 N3 O4'
_chemical_formula_weight 275.26
_chemical_name_common
;
[(2<i>S</i>,4a<i>R</i>,7<i>R</i>,7a<i>R</i>)-7-azido-7-methyl-2-
phenyldihydro-4<i>H</i>-furo[3,2-<i>d</i>][1,3]dioxin-6(4a<i>H</i>)-one]
;
_chemical_name_systematic
;2-Azido-(<i>R</i>)-3,5-<i>O</i>-benzylidene-2-deoxy-2-<i>C</i>-methyl-D-xylono-
1,4-lactone
;
_space_group_IT_number 19
_symmetry_cell_setting orthorhombic
_symmetry_space_group_name_Hall 'P 2ac 2ab'
_symmetry_space_group_name_H-M 'P 21 21 21'
_atom_sites_solution_hydrogens geom
_atom_sites_solution_primary direct
_audit_creation_method CRYSTALS_ver_12.84
_cell_angle_alpha 90
_cell_angle_beta 90
_cell_angle_gamma 90
_cell_formula_units_Z 8
_cell_length_a 9.7507(2)
_cell_length_b 10.4263(2)
_cell_length_c 26.4090(5)
_cell_measurement_reflns_used 3025
_cell_measurement_temperature 150
_cell_measurement_theta_max 27
_cell_measurement_theta_min 5
_cell_volume 2684.84(9)
_computing_cell_refinement 'DENZO/SCALEPACK (Otwinowski & Minor, 1997)'
_computing_data_collection 'COLLECT (Nonius, 2001)'
_computing_data_reduction DENZO/SCALEPACK
_computing_molecular_graphics 'CAMERON (Watkin <i>et al.</i>,  1996)'
_computing_publication_material CRYSTALS
_computing_structure_refinement 'CRYSTALS (Betteridge <i>et al.</i>,  2003)'
_computing_structure_solution 'SIR92 (Altomare <i>et al.</i>,  1994)'
_diffrn_ambient_temperature 150
_diffrn_measured_fraction_theta_full 0.964
_diffrn_measured_fraction_theta_max 0.958
_diffrn_measurement_device_type 'Nonius KappaCCD'
_diffrn_measurement_method \w
_diffrn_radiation_monochromator graphite
_diffrn_radiation_type 'Mo K\a'
_diffrn_radiation_wavelength 0.71073
_diffrn_reflns_av_R_equivalents 0.055
_diffrn_reflns_limit_h_max 12
_diffrn_reflns_limit_h_min -12
_diffrn_reflns_limit_k_max 13
_diffrn_reflns_limit_k_min -13
_diffrn_reflns_limit_l_max 33
_diffrn_reflns_limit_l_min -33
_diffrn_reflns_number 12730
_diffrn_reflns_theta_full 27.005
_diffrn_reflns_theta_max 27.557
_diffrn_reflns_theta_min 5.405
_diffrn_standards_number 0
_exptl_absorpt_coefficient_mu 0.103
_exptl_absorpt_correction_T_max 0.99
_exptl_absorpt_correction_T_min 0.69
_exptl_absorpt_correction_type multi-scan
_exptl_absorpt_process_details '(DENZO/SCALEPACK; Otwinowski & Minor, 1997)'
_exptl_crystal_colour colourless
_exptl_crystal_density_diffrn 1.362
_exptl_crystal_description plate
_exptl_crystal_F_000 1152
_exptl_crystal_size_max 0.40
_exptl_crystal_size_mid 0.40
_exptl_crystal_size_min 0.10
_refine_diff_density_max 0.21
_refine_diff_density_min -0.18
_refine_ls_extinction_coef 3314.893
_refine_ls_extinction_method 'Larson (1970), Equation 22'
_refine_ls_goodness_of_fit_ref 0.8647
_refine_ls_hydrogen_treatment constr
_refine_ls_matrix_type full
_refine_ls_number_parameters 362
_refine_ls_number_reflns 3360
_refine_ls_number_restraints 0
_refine_ls_R_factor_all 0.0654
_refine_ls_R_factor_gt 0.0442
_refine_ls_shift/su_max 0.003611
_refine_ls_structure_factor_coef Fsqd
_refine_ls_weighting_details 'w=1/[\s^2^(F^2^) + (0.05P)^2^ + 0.85P], where P=[max(Fo^2^,0) + 2Fc^2^]/3'
_refine_ls_weighting_scheme calc
_refine_ls_wR_factor_all 0.1193
_refine_ls_wR_factor_gt 0.0991
_refine_ls_wR_factor_ref 0.1193
_reflns_number_gt 2414
_reflns_number_total 3360
_reflns_threshold_expression I>2\s(I)
_cod_data_source_file lh2348.cif
_cod_data_source_block 5
_cod_database_code 2213449
_cod_database_fobs_code 2213449

loop_
_symmetry_equiv_pos_as_xyz
x,y,z
x+1/2,-y+1/2,-z
-x,y+1/2,-z+1/2
-x+1/2,-y,z+1/2

loop_
_atom_site_type_symbol
_atom_site_label
_atom_site_fract_x
_atom_site_fract_y
_atom_site_fract_z
_atom_site_U_iso_or_equiv
_atom_site_adp_type
_atom_site_occupancy
C C1 0.5922(3) 0.8368(3) 0.56501(11) 0.0587 Uani 1.0000
C C2 0.5707(3) 0.9098(3) 0.61377(10) 0.0561 Uani 1.0000
C C3 0.6465(4) 0.8273(3) 0.65218(12) 0.0678 Uani 1.0000
O O4 0.7600(2) 0.7754(2) 0.62420(11) 0.0772 Uani 1.0000
C C5 0.7332(4) 0.7793(3) 0.57437(16) 0.0730 Uani 1.0000
O O6 0.8099(3) 0.7366(3) 0.54353(13) 0.1168 Uani 1.0000
C C7 0.6988(4) 0.9014(4) 0.69740(13) 0.0858 Uani 1.0000
O O8 0.7623(3) 1.0189(2) 0.68232(9) 0.0773 Uani 1.0000
C C9 0.6731(3) 1.0924(3) 0.65274(11) 0.0657 Uani 1.0000
O O10 0.6413(2) 1.02832(17) 0.60689(7) 0.0587 Uani 1.0000
C C11 0.7403(3) 1.2162(3) 0.63730(11) 0.0605 Uani 1.0000
C C12 0.8701(4) 1.2159(3) 0.61683(14) 0.0773 Uani 1.0000
C C13 0.9269(4) 1.3299(4) 0.59981(16) 0.0889 Uani 1.0000
C C14 0.8560(5) 1.4413(3) 0.60341(14) 0.0820 Uani 1.0000
C C15 0.7279(5) 1.4435(3) 0.62384(14) 0.0815 Uani 1.0000
C C16 0.6693(4) 1.3296(3) 0.64103(13) 0.0730 Uani 1.0000
N N17 0.4943(3) 0.7264(3) 0.56741(11) 0.0746 Uani 1.0000
N N18 0.5080(3) 0.6487(3) 0.53294(12) 0.0788 Uani 1.0000
N N19 0.5098(5) 0.5715(3) 0.50353(16) 0.1136 Uani 1.0000
C C20 0.5793(4) 0.9114(3) 0.51646(12) 0.0809 Uani 1.0000
C C101 0.6629(3) 0.7650(4) 0.32312(11) 0.0695 Uani 1.0000
C C102 0.6434(3) 0.6251(3) 0.30903(11) 0.0644 Uani 1.0000
C C103 0.7301(3) 0.6110(3) 0.26204(11) 0.0691 Uani 1.0000
O O104 0.8458(2) 0.6983(2) 0.27092(8) 0.0741 Uani 1.0000
C C105 0.8083(3) 0.7894(4) 0.30301(12) 0.0685 Uani 1.0000
O O106 0.8806(3) 0.8814(3) 0.31213(10) 0.0875 Uani 1.0000
C C107 0.7839(4) 0.4766(3) 0.25344(12) 0.0770 Uani 1.0000
O O108 0.8227(2) 0.4155(2) 0.29978(8) 0.0747 Uani 1.0000
C C109 0.7161(3) 0.4192(3) 0.33539(12) 0.0691 Uani 1.0000
O O110 0.6941(2) 0.5511(2) 0.34969(7) 0.0664 Uani 1.0000
C C111 0.7527(3) 0.3440(3) 0.38141(13) 0.0695 Uani 1.0000
C C116 0.8045(4) 0.2209(4) 0.37538(16) 0.0844 Uani 1.0000
C C115 0.8351(5) 0.1477(4) 0.41721(19) 0.1012 Uani 1.0000
C C114 0.8173(5) 0.1959(4) 0.46476(17) 0.0989 Uani 1.0000
C C113 0.7642(6) 0.3152(4) 0.47084(16) 0.1051 Uani 1.0000
C C112 0.7319(5) 0.3903(4) 0.42933(14) 0.0906 Uani 1.0000
N N117 0.5679(3) 0.8365(4) 0.28986(11) 0.0815 Uani 1.0000
N N118 0.5814(3) 0.9550(4) 0.29177(10) 0.0796 Uani 1.0000
N N119 0.5821(4) 1.0637(4) 0.29062(12) 0.1016 Uani 1.0000
C C120 0.6465(4) 0.8011(4) 0.37851(12) 0.0776 Uani 1.0000
H H21 0.4741 0.9199 0.6221 0.0658 Uiso 1.0000
H H31 0.5940 0.7550 0.6648 0.0809 Uiso 1.0000
H H71 0.7706 0.8514 0.7152 0.1037 Uiso 1.0000
H H72 0.6182 0.9217 0.7198 0.1045 Uiso 1.0000
H H91 0.5842 1.1104 0.6707 0.0789 Uiso 1.0000
H H121 0.9171 1.1383 0.6143 0.0935 Uiso 1.0000
H H131 1.0154 1.3271 0.5855 0.1069 Uiso 1.0000
H H141 0.8969 1.5187 0.5918 0.0985 Uiso 1.0000
H H151 0.6787 1.5203 0.6261 0.0978 Uiso 1.0000
H H161 0.5800 1.3332 0.6553 0.0884 Uiso 1.0000
H H201 0.6083 0.8589 0.4879 0.1217 Uiso 1.0000
H H202 0.6380 0.9880 0.5178 0.1212 Uiso 1.0000
H H203 0.4848 0.9373 0.5112 0.1222 Uiso 1.0000
H H1021 0.5516 0.6024 0.3024 0.0768 Uiso 1.0000
H H1031 0.6771 0.6374 0.2322 0.0815 Uiso 1.0000
H H1071 0.8613 0.4820 0.2307 0.0908 Uiso 1.0000
H H1072 0.7100 0.4193 0.2379 0.0914 Uiso 1.0000
H H1091 0.6333 0.3851 0.3183 0.0818 Uiso 1.0000
H H1161 0.8174 0.1913 0.3422 0.1018 Uiso 1.0000
H H1151 0.8672 0.0631 0.4129 0.1223 Uiso 1.0000
H H1141 0.8405 0.1462 0.4930 0.1191 Uiso 1.0000
H H1131 0.7493 0.3474 0.5033 0.1267 Uiso 1.0000
H H1121 0.6969 0.4710 0.4341 0.1089 Uiso 1.0000
H H1201 0.6577 0.8914 0.3832 0.1147 Uiso 1.0000
H H1202 0.7147 0.7560 0.3974 0.1157 Uiso 1.0000
H H1203 0.5552 0.7754 0.3888 0.1147 Uiso 1.0000

loop_
_atom_site_aniso_label
_atom_site_aniso_U_11
_atom_site_aniso_U_22
_atom_site_aniso_U_33
_atom_site_aniso_U_12
_atom_site_aniso_U_13
_atom_site_aniso_U_23
C1 0.0539(15) 0.0523(14) 0.0699(17) -0.0124(13) 0.0065(14) 0.0002(13)
C2 0.0420(12) 0.0570(14) 0.0692(16) -0.0023(12) -0.0017(13) 0.0013(13)
C3 0.0609(18) 0.0652(17) 0.077(2) -0.0134(17) -0.0018(17) 0.0156(15)
O4 0.0562(12) 0.0658(12) 0.1094(19) 0.0086(11) -0.0037(13) 0.0168(12)
C5 0.0623(18) 0.0553(16) 0.102(3) -0.0013(16) 0.020(2) 0.0039(17)
O6 0.097(2) 0.104(2) 0.149(2) 0.0185(18) 0.052(2) -0.0073(19)
C7 0.098(3) 0.084(2) 0.076(2) -0.031(2) -0.0217(19) 0.0187(18)
O8 0.0803(14) 0.0738(13) 0.0777(13) -0.0157(12) -0.0247(12) 0.0142(11)
C9 0.0596(17) 0.0708(17) 0.0667(17) -0.0052(16) -0.0066(15) -0.0061(15)
O10 0.0578(10) 0.0500(9) 0.0684(11) -0.0051(9) -0.0075(10) 0.0019(8)
C11 0.0613(18) 0.0578(15) 0.0624(17) -0.0065(15) -0.0111(14) -0.0018(13)
C12 0.0623(19) 0.0655(17) 0.104(2) 0.0016(16) -0.0079(19) 0.0046(18)
C13 0.067(2) 0.083(2) 0.116(3) -0.021(2) -0.010(2) 0.017(2)
C14 0.094(3) 0.0656(19) 0.087(2) -0.017(2) -0.026(2) 0.0122(17)
C15 0.101(3) 0.0592(17) 0.084(2) 0.0007(19) -0.014(2) 0.0024(16)
C16 0.076(2) 0.0693(18) 0.0735(19) 0.0037(18) -0.0024(18) -0.0053(15)
N17 0.0781(17) 0.0651(15) 0.0807(17) -0.0233(14) 0.0127(15) -0.0063(14)
N18 0.090(2) 0.0533(14) 0.093(2) -0.0140(15) 0.0023(18) -0.0025(16)
N19 0.144(3) 0.0672(19) 0.130(3) -0.013(2) 0.005(3) -0.019(2)
C20 0.100(3) 0.077(2) 0.0656(19) -0.022(2) -0.0037(18) 0.0055(16)
C101 0.0459(16) 0.104(2) 0.0589(16) 0.0114(17) -0.0042(14) 0.0096(17)
C102 0.0477(15) 0.0838(19) 0.0617(16) 0.0024(15) -0.0056(13) 0.0055(15)
C103 0.0575(17) 0.092(2) 0.0577(16) -0.0016(18) -0.0023(14) 0.0029(16)
O104 0.0558(12) 0.0948(15) 0.0717(13) 0.0013(12) 0.0085(11) 0.0000(12)
C105 0.0526(17) 0.083(2) 0.0698(19) 0.0054(17) -0.0064(15) 0.0062(18)
O106 0.0687(14) 0.0952(16) 0.0985(17) -0.0011(15) -0.0034(13) 0.0035(14)
C107 0.071(2) 0.097(2) 0.0630(19) 0.006(2) -0.0007(16) -0.0054(17)
O108 0.0656(13) 0.0924(15) 0.0661(12) 0.0081(12) 0.0058(11) -0.0002(11)
C109 0.0541(16) 0.079(2) 0.074(2) -0.0014(16) -0.0027(15) -0.0059(16)
O110 0.0572(12) 0.0826(13) 0.0595(11) 0.0014(11) -0.0013(10) 0.0037(10)
C111 0.0553(16) 0.0799(19) 0.073(2) -0.0131(16) -0.0024(16) 0.0054(16)
C116 0.074(2) 0.088(2) 0.091(2) 0.007(2) 0.001(2) 0.001(2)
C115 0.090(3) 0.096(3) 0.119(3) 0.009(3) 0.003(3) 0.018(3)
C114 0.106(3) 0.094(3) 0.097(3) 0.000(3) -0.007(3) 0.021(2)
C113 0.139(4) 0.098(3) 0.078(2) -0.006(3) -0.007(3) 0.008(2)
C112 0.115(3) 0.084(2) 0.073(2) 0.003(2) -0.003(2) 0.0062(19)
N117 0.0663(17) 0.099(2) 0.0792(19) 0.0223(18) -0.0138(15) 0.0123(16)
N118 0.0583(16) 0.117(3) 0.0630(17) 0.0228(19) 0.0004(13) 0.0160(17)
N119 0.105(3) 0.113(3) 0.087(2) 0.043(2) 0.0005(19) 0.018(2)
C120 0.0705(19) 0.096(2) 0.0661(18) 0.018(2) 0.0003(17) 0.0014(17)

loop_
_atom_type_symbol
_atom_type_scat_dispersion_real
_atom_type_scat_dispersion_imag
_atom_type_scat_source
C 0.0033 0.0016 'International Tables Vol C 4.2.6.8 and 6.1.1.4'
H 0.0000 0.0000 'International Tables Vol C 4.2.6.8 and 6.1.1.4'
N 0.0061 0.0033 'International Tables Vol C 4.2.6.8 and 6.1.1.4'
O 0.0106 0.0060 'International Tables Vol C 4.2.6.8 and 6.1.1.4'

loop_
_geom_angle_atom_site_label_1
_geom_angle_atom_site_label_2
_geom_angle_atom_site_label_3
_geom_angle
_geom_angle_publ_flag
C2 C1 C5 100.7(3) no
C2 C1 N17 105.2(2) no
C5 C1 N17 105.5(2) no
C2 C1 C20 117.1(2) no
C5 C1 C20 114.7(3) no
N17 C1 C20 112.3(3) no
C1 C2 C3 102.5(2) no
C1 C2 O10 105.1(2) no
C3 C2 O10 109.9(2) no
C1 C2 H21 112.5 no
C3 C2 H21 112.3 no
O10 C2 H21 113.7 no
C2 C3 O4 104.1(2) no
C2 C3 C7 113.7(3) no
O4 C3 C7 109.8(3) no
C2 C3 H31 114.4 no
O4 C3 H31 106.9 no
C7 C3 H31 107.7 no
C3 O4 C5 110.0(3) no
C1 C5 O4 110.4(3) no
C1 C5 O6 127.1(4) no
O4 C5 O6 122.4(4) no
C3 C7 O8 111.4(3) no
C3 C7 H71 110.1 no
O8 C7 H71 106.1 no
C3 C7 H72 108.0 no
O8 C7 H72 108.8 no
H71 C7 H72 112.5 no
C7 O8 C9 110.9(3) no
O8 C9 O10 110.8(2) no
O8 C9 C11 110.6(2) no
O10 C9 C11 105.6(2) no
O8 C9 H91 112.0 no
O10 C9 H91 107.5 no
C11 C9 H91 110.1 no
C2 O10 C9 113.9(2) no
C9 C11 C12 120.3(3) no
C9 C11 C16 120.0(3) no
C12 C11 C16 119.6(3) no
C11 C12 C13 119.5(3) no
C11 C12 H121 118.8 no
C13 C12 H121 121.7 no
C12 C13 C14 120.6(3) no
C12 C13 H131 118.0 no
C14 C13 H131 121.4 no
C13 C14 C15 120.7(3) no
C13 C14 H141 119.4 no
C15 C14 H141 119.9 no
C14 C15 C16 119.4(3) no
C14 C15 H151 120.7 no
C16 C15 H151 119.9 no
C15 C16 C11 120.2(3) no
C15 C16 H161 118.1 no
C11 C16 H161 121.6 no
C1 N17 N18 114.1(3) no
N17 N18 N19 173.1(4) no
C1 C20 H201 110.2 no
C1 C20 H202 109.9 no
H201 C20 H202 108.4 no
C1 C20 H203 110.2 no
H201 C20 H203 108.7 no
H202 C20 H203 109.4 no
C102 C101 C105 101.0(3) no
C102 C101 N117 105.1(3) no
C105 C101 N117 106.8(3) no
C102 C101 C120 117.5(3) no
C105 C101 C120 112.9(3) no
N117 C101 C120 112.4(3) no
C101 C102 C103 103.0(3) no
C101 C102 O110 107.1(2) no
C103 C102 O110 112.1(2) no
C101 C102 H1021 114.0 no
C103 C102 H1021 110.8 no
O110 C102 H1021 109.7 no
C102 C103 O104 103.8(2) no
C102 C103 C107 114.1(3) no
O104 C103 C107 109.4(3) no
C102 C103 H1031 109.7 no
O104 C103 H1031 111.0 no
C107 C103 H1031 108.8 no
C103 O104 C105 109.6(2) no
C101 C105 O104 110.9(3) no
C101 C105 O106 126.8(3) no
O104 C105 O106 122.2(3) no
C103 C107 O108 112.0(3) no
C103 C107 H1071 108.0 no
O108 C107 H1071 110.6 no
C103 C107 H1072 110.9 no
O108 C107 H1072 105.7 no
H1071 C107 H1072 109.6 no
C107 O108 C109 111.4(2) no
O108 C109 O110 108.2(3) no
O108 C109 C111 110.8(3) no
O110 C109 C111 108.9(3) no
O108 C109 H1091 106.8 no
O110 C109 H1091 109.9 no
C111 C109 H1091 112.2 no
C109 O110 C102 112.0(2) no
C109 C111 C116 118.7(3) no
C109 C111 C112 122.2(3) no
C116 C111 C112 119.1(3) no
C111 C116 C115 120.0(4) no
C111 C116 H1161 117.3 no
C115 C116 H1161 122.7 no
C116 C115 C114 120.5(4) no
C116 C115 H1151 119.6 no
C114 C115 H1151 119.9 no
C115 C114 C113 119.7(4) no
C115 C114 H1141 119.9 no
C113 C114 H1141 120.3 no
C114 C113 C112 120.8(4) no
C114 C113 H1131 120.0 no
C112 C113 H1131 119.2 no
C113 C112 C111 119.9(4) no
C113 C112 H1121 119.8 no
C111 C112 H1121 120.3 no
C101 N117 N118 114.3(3) no
N117 N118 N119 173.1(4) no
C101 C120 H1201 111.0 no
C101 C120 H1202 108.0 no
H1201 C120 H1202 109.7 no
C101 C120 H1203 107.4 no
H1201 C120 H1203 109.9 no
H1202 C120 H1203 111.0 no

loop_
_geom_bond_atom_site_label_1
_geom_bond_atom_site_label_2
_geom_bond_distance
_geom_bond_publ_flag
C1 C2 1.510(4) no
C1 C5 1.520(5) no
C1 N17 1.497(4) no
C1 C20 1.505(4) no
C2 C3 1.521(4) no
C2 O10 1.427(3) no
C2 H21 0.973 no
C3 O4 1.437(4) no
C3 C7 1.511(5) no
C3 H31 0.970 no
O4 C5 1.342(5) no
C5 O6 1.192(4) no
C7 O8 1.429(4) no
C7 H71 0.992 no
C7 H72 1.006 no
O8 C9 1.398(4) no
C9 O10 1.418(3) no
C9 C11 1.504(4) no
C9 H91 1.005 no
C11 C12 1.376(5) no
C11 C16 1.374(4) no
C12 C13 1.386(5) no
C12 H121 0.932 no
C13 C14 1.355(5) no
C13 H131 0.943 no
C14 C15 1.361(6) no
C14 H141 0.951 no
C15 C16 1.393(5) no
C15 H151 0.936 no
C16 H161 0.950 no
N17 N18 1.226(4) no
N18 N19 1.118(4) no
C20 H201 0.975 no
C20 H202 0.983 no
C20 H203 0.970 no
C101 C102 1.517(5) no
C101 C105 1.535(5) no
C101 N117 1.478(4) no
C101 C120 1.519(4) no
C102 C103 1.509(4) no
C102 O110 1.412(3) no
C102 H1021 0.942 no
C103 O104 1.468(4) no
C103 C107 1.513(5) no
C103 H1031 0.981 no
O104 C105 1.324(4) no
C105 O106 1.214(4) no
C107 O108 1.430(4) no
C107 H1071 0.965 no
C107 H1072 1.023 no
O108 C109 1.403(4) no
C109 O110 1.442(4) no
C109 C111 1.490(5) no
C109 H1091 0.991 no
C111 C116 1.389(5) no
C111 C112 1.369(5) no
C116 C115 1.375(5) no
C116 H1161 0.938 no
C115 C114 1.364(6) no
C115 H1151 0.943 no
C114 C113 1.356(6) no
C114 H1141 0.937 no
C113 C112 1.384(5) no
C113 H1131 0.931 no
C112 H1121 0.916 no
N117 N118 1.244(5) no
N118 N119 1.133(5) no
C120 H1201 0.956 no
C120 H1202 0.955 no
C120 H1203 0.968 no
